data_1553117
loop_
_publ_author_name
'Santos, Hugo'
'Distiller, Amy'
'D'Souza, Asha M.'
'Arnoux, Quentin'
'White, Jonathan M.'
'Meyer, Adam G.'
'Ryan, John H.'

_publ_section_title
;
 1,3-Dipolar cycloaddition reactions of phthalic anhydrides with an
 azomethine ylide
;
_journal_issue 6
_journal_name_full 'Organic Chemistry Frontiers'
_journal_page_first 705
_journal_paper_doi 10.1039/C5QO00062A
_journal_volume 2
_journal_year 2015
_chemical_formula_sum 'C19 H21 N O3'
_chemical_formula_weight 311.37
_space_group_crystal_system monoclinic
_space_group_IT_number 14
_space_group_name_Hall '-P 2ybc'
_space_group_name_H-M_alt 'P 1 21/c 1'
_atom_sites_solution_hydrogens mixed
_audit_creation_method SHELXL-2014/7
_audit_update_record
;
2015-02-04 deposited with the CCDC.
2015-04-13 downloaded from the CCDC.
;
_cell_angle_alpha 90
_cell_angle_beta 96.919(2)
_cell_angle_gamma 90
_cell_formula_units_Z 4
_cell_length_a 7.2941(2)
_cell_length_b 13.2249(3)
_cell_length_c 17.2264(4)
_cell_measurement_reflns_used 7378
_cell_measurement_temperature 130.0(2)
_cell_measurement_theta_max 35.5530
_cell_measurement_theta_min 3.8830
_cell_volume 1649.62(7)
_computing_cell_refinement
;
CrysAlisPro, Agilent Technologies,
Version 1.171.37.34 (release 22-05-2014 CrysAlis171 .NET)
(compiled May 22 2014,16:03:01)
;
_computing_data_collection
;
CrysAlisPro, Agilent Technologies,
Version 1.171.37.34 (release 22-05-2014 CrysAlis171 .NET)
(compiled May 22 2014,16:03:01)
;
_computing_data_reduction
;
CrysAlisPro, Agilent Technologies,
Version 1.171.37.34 (release 22-05-2014 CrysAlis171 .NET)
(compiled May 22 2014,16:03:01)
;
_computing_structure_refinement 'SHELXL-2014/7 (Sheldrick, 2014)'
_computing_structure_solution SHELXT
_diffrn_ambient_environment air
_diffrn_ambient_temperature 130.0(2)
_diffrn_detector 'CCD plate'
_diffrn_detector_area_resol_mean 10.2273
_diffrn_detector_type Atlas
_diffrn_measured_fraction_theta_full 0.996
_diffrn_measured_fraction_theta_max 0.966
_diffrn_measurement_device 'four-circle diffractometer'
_diffrn_measurement_device_type 'SuperNova, Dual, Cu at zero, Atlas'
_diffrn_measurement_method '\w scans'
_diffrn_radiation_monochromator mirror
_diffrn_radiation_probe x-ray
_diffrn_radiation_type 'Mo K\a'
_diffrn_radiation_wavelength 0.71073
_diffrn_reflns_av_R_equivalents 0.0342
_diffrn_reflns_av_unetI/netI 0.0268
_diffrn_reflns_Laue_measured_fraction_full 0.996
_diffrn_reflns_Laue_measured_fraction_max 0.966
_diffrn_reflns_limit_h_max 12
_diffrn_reflns_limit_h_min -11
_diffrn_reflns_limit_k_max 21
_diffrn_reflns_limit_k_min -21
_diffrn_reflns_limit_l_max 28
_diffrn_reflns_limit_l_min -28
_diffrn_reflns_number 45689
_diffrn_reflns_point_group_measured_fraction_full 0.996
_diffrn_reflns_point_group_measured_fraction_max 0.966
_diffrn_reflns_theta_full 25.242
_diffrn_reflns_theta_max 36.508
_diffrn_reflns_theta_min 3.207
_diffrn_source 'SuperNova (Mo) X-ray Source'
_exptl_absorpt_coefficient_mu 0.085
_exptl_absorpt_correction_T_max 1.00000
_exptl_absorpt_correction_T_min 0.76810
_exptl_absorpt_correction_type multi-scan
_exptl_absorpt_process_details
;
CrysAlisPro, Agilent Technologies,
Version 1.171.37.34 (release 22-05-2014 CrysAlis171 .NET)
(compiled May 22 2014,16:03:01)
Empirical absorption correction using spherical harmonics,
 implemented in SCALE3 ABSPACK scaling algorithm.
;
_exptl_crystal_colour colourless
_exptl_crystal_density_diffrn 1.254
_exptl_crystal_description block
_exptl_crystal_F_000 664
_exptl_crystal_size_max 0.4954
_exptl_crystal_size_mid 0.3813
_exptl_crystal_size_min 0.2670
_refine_diff_density_max 0.453
_refine_diff_density_min -0.246
_refine_diff_density_rms 0.055
_refine_ls_extinction_method none
_refine_ls_goodness_of_fit_ref 1.050
_refine_ls_hydrogen_treatment mixed
_refine_ls_matrix_type full
_refine_ls_number_parameters 280
_refine_ls_number_reflns 7831
_refine_ls_number_restraints 0
_refine_ls_restrained_S_all 1.050
_refine_ls_R_factor_all 0.0645
_refine_ls_R_factor_gt 0.0461
_refine_ls_shift/su_max 0.001
_refine_ls_shift/su_mean 0.000
_refine_ls_structure_factor_coef Fsqd
_refine_ls_weighting_details 'w=1/[\s^2^(Fo^2^)+(0.0563P)^2^+0.5897P] where P=(Fo^2^+2Fc^2^)/3'
_refine_ls_weighting_scheme calc
_refine_ls_wR_factor_gt 0.1227
_refine_ls_wR_factor_ref 0.1369
_reflns_Friedel_coverage 0.000
_reflns_number_gt 6084
_reflns_number_total 7831
_reflns_threshold_expression 'I > 2\s(I)'
_cod_data_source_file c5qo00062a2.cif
_cod_data_source_block shelx
_cod_original_sg_symbol_H-M 'P 21/c'
_cod_database_code 1553117
_shelx_shelxl_version_number 2014/7
_chemical_oxdiff_usercomment 'Jack Ryan.  239H5-053-C2 at 130K'
_shelx_space_group_comment
;
The symmetry employed for this shelxl refinement is uniquely defined
by the following loop, which should always be used as a source of
symmetry information in preference to the above space-group names.
They are only intended as comments.
;

loop_
_space_group_symop_operation_xyz
'x, y, z'
'-x, y+1/2, -z+1/2'
'-x, -y, -z'
'x, -y-1/2, z-1/2'

loop_
_atom_site_label
_atom_site_type_symbol
_atom_site_fract_x
_atom_site_fract_y
_atom_site_fract_z
_atom_site_U_iso_or_equiv
_atom_site_adp_type
_atom_site_occupancy
_atom_site_site_symmetry_order
_atom_site_calc_flag
_atom_site_refinement_flags_posn
_atom_site_refinement_flags_adp
_atom_site_refinement_flags_occupancy
C1 C 0.77552(11) 0.61228(7) 0.25172(5) 0.01711(14) Uani 1 1 d . . .
C2 C 0.70929(11) 0.66529(6) 0.31227(5) 0.01583(14) Uani 1 1 d . . .
C3 C 0.76004(12) 0.76542(7) 0.32915(5) 0.01887(15) Uani 1 1 d . . .
C4 C 0.88085(13) 0.80789(7) 0.28096(6) 0.02230(17) Uani 1 1 d . . .
C5 C 0.94576(13) 0.75503(8) 0.21983(6) 0.02361(17) Uani 1 1 d . . .
C6 C 0.89408(13) 0.65513(8) 0.20283(5) 0.02129(16) Uani 1 1 d . . .
C7 C 0.70160(12) 0.50832(7) 0.25202(5) 0.01910(15) Uani 1 1 d . . .
C8 C 0.58864(12) 0.59656(6) 0.35413(5) 0.01644(14) Uani 1 1 d . . .
C9 C 0.69551(16) 0.82524(8) 0.39498(7) 0.02718(19) Uani 1 1 d . . .
C10 C 0.96220(18) 0.59939(10) 0.13591(7) 0.0340(2) Uani 1 1 d . . .
H10A H 0.9125 0.5321 0.1333 0.051 Uiso 0.5 1 calc R U P
H10B H 0.9230 0.6343 0.0879 0.051 Uiso 0.5 1 calc R U P
H10C H 1.0946 0.5962 0.1438 0.051 Uiso 0.5 1 calc R U P
H10D H 1.0409 0.6429 0.1100 0.051 Uiso 0.5 1 calc R U P
H10E H 1.0304 0.5407 0.1554 0.051 Uiso 0.5 1 calc R U P
H10F H 0.8588 0.5789 0.0995 0.051 Uiso 0.5 1 calc R U P
C11 C 0.38586(12) 0.62921(7) 0.35110(5) 0.01775(14) Uani 1 1 d . . .
C12 C 0.15930(12) 0.63608(7) 0.44443(6) 0.02075(16) Uani 1 1 d . . .
C13 C 0.24796(12) 0.72154(7) 0.49332(5) 0.01767(14) Uani 1 1 d . . .
C14 C 0.23850(13) 0.82110(7) 0.46664(5) 0.01967(15) Uani 1 1 d . . .
C15 C 0.32804(13) 0.89810(7) 0.51168(6) 0.02221(17) Uani 1 1 d . . .
C16 C 0.42688(14) 0.87630(8) 0.58344(6) 0.02481(18) Uani 1 1 d . . .
C17 C 0.43493(15) 0.77731(8) 0.61110(6) 0.02689(19) Uani 1 1 d . . .
C18 C 0.34575(14) 0.70061(7) 0.56622(6) 0.02261(17) Uani 1 1 d . . .
C19 C 0.21241(14) 0.47908(7) 0.37896(6) 0.02272(17) Uani 1 1 d . . .
N1 N 0.29764(10) 0.57358(6) 0.41026(4) 0.01754(13) Uani 1 1 d . . .
O1 O 0.72411(11) 0.43736(6) 0.20986(5) 0.02760(16) Uani 1 1 d . . .
O2 O 0.59337(10) 0.50052(5) 0.31061(4) 0.02042(13) Uani 1 1 d . . .
O3 O 0.66446(10) 0.58012(6) 0.43061(4) 0.02208(13) Uani 1 1 d . . .
H3 H 0.573(2) 0.5673(12) 0.4535(9) 0.032(4) Uiso 1 1 d . . .
H3A H 0.678(2) 0.7841(13) 0.4400(10) 0.042(4) Uiso 1 1 d . . .
H3B H 0.575(2) 0.8565(13) 0.3790(10) 0.042(4) Uiso 1 1 d . . .
H3C H 0.785(2) 0.8787(14) 0.4124(10) 0.045(5) Uiso 1 1 d . . .
H4 H 0.923(2) 0.8780(12) 0.2923(9) 0.031(4) Uiso 1 1 d . . .
H5 H 1.032(2) 0.7869(13) 0.1886(10) 0.041(4) Uiso 1 1 d . . .
H11A H 0.3214(19) 0.6194(11) 0.2972(8) 0.024(3) Uiso 1 1 d . . .
H11B H 0.3855(19) 0.7027(11) 0.3632(8) 0.023(3) Uiso 1 1 d . . .
H12A H 0.066(2) 0.6618(11) 0.4021(8) 0.025(3) Uiso 1 1 d . . .
H12B H 0.093(2) 0.5911(11) 0.4780(9) 0.027(4) Uiso 1 1 d . . .
H14 H 0.168(2) 0.8387(11) 0.4154(9) 0.028(4) Uiso 1 1 d . . .
H15 H 0.324(2) 0.9664(12) 0.4928(9) 0.031(4) Uiso 1 1 d . . .
H16 H 0.487(2) 0.9335(12) 0.6147(9) 0.037(4) Uiso 1 1 d . . .
H17 H 0.502(2) 0.7609(12) 0.6613(10) 0.037(4) Uiso 1 1 d . . .
H18 H 0.353(2) 0.6299(12) 0.5857(9) 0.030(4) Uiso 1 1 d . . .
H19A H 0.105(2) 0.4951(11) 0.3350(9) 0.028(4) Uiso 1 1 d . . .
H19B H 0.164(2) 0.4409(12) 0.4228(9) 0.032(4) Uiso 1 1 d . . .
H19C H 0.308(2) 0.4370(11) 0.3564(9) 0.028(4) Uiso 1 1 d . . .

loop_
_atom_site_aniso_label
_atom_site_aniso_U_11
_atom_site_aniso_U_22
_atom_site_aniso_U_33
_atom_site_aniso_U_23
_atom_site_aniso_U_13
_atom_site_aniso_U_12
C1 0.0167(3) 0.0182(3) 0.0166(3) 0.0017(3) 0.0026(3) 0.0019(3)
C2 0.0158(3) 0.0163(3) 0.0155(3) 0.0024(2) 0.0021(2) 0.0010(2)
C3 0.0189(3) 0.0174(3) 0.0203(4) 0.0009(3) 0.0023(3) -0.0002(3)
C4 0.0214(4) 0.0198(4) 0.0258(4) 0.0039(3) 0.0033(3) -0.0025(3)
C5 0.0220(4) 0.0256(4) 0.0243(4) 0.0055(3) 0.0067(3) -0.0025(3)
C6 0.0193(4) 0.0257(4) 0.0198(4) 0.0021(3) 0.0058(3) 0.0008(3)
C7 0.0184(3) 0.0193(4) 0.0199(4) -0.0002(3) 0.0032(3) 0.0033(3)
C8 0.0186(3) 0.0156(3) 0.0153(3) 0.0013(2) 0.0029(3) 0.0005(3)
C9 0.0306(5) 0.0216(4) 0.0305(5) -0.0066(4) 0.0085(4) -0.0036(3)
C10 0.0375(6) 0.0375(6) 0.0309(5) -0.0049(4) 0.0202(4) -0.0027(5)
C11 0.0180(3) 0.0177(3) 0.0179(3) 0.0013(3) 0.0037(3) 0.0006(3)
C12 0.0166(3) 0.0223(4) 0.0241(4) -0.0041(3) 0.0053(3) -0.0029(3)
C13 0.0170(3) 0.0187(3) 0.0179(3) -0.0013(3) 0.0044(3) 0.0000(3)
C14 0.0205(4) 0.0204(4) 0.0184(4) 0.0016(3) 0.0035(3) 0.0013(3)
C15 0.0239(4) 0.0184(4) 0.0251(4) 0.0002(3) 0.0060(3) -0.0006(3)
C16 0.0264(4) 0.0225(4) 0.0250(4) -0.0052(3) 0.0010(3) -0.0022(3)
C17 0.0310(5) 0.0260(4) 0.0218(4) -0.0014(3) -0.0042(3) 0.0010(4)
C18 0.0273(4) 0.0195(4) 0.0205(4) 0.0014(3) 0.0006(3) 0.0016(3)
C19 0.0227(4) 0.0194(4) 0.0259(4) -0.0036(3) 0.0022(3) -0.0050(3)
N1 0.0180(3) 0.0164(3) 0.0189(3) -0.0014(2) 0.0049(2) -0.0027(2)
O1 0.0306(4) 0.0227(3) 0.0308(4) -0.0068(3) 0.0088(3) 0.0035(3)
O2 0.0243(3) 0.0149(3) 0.0233(3) 0.0002(2) 0.0077(2) 0.0005(2)
O3 0.0220(3) 0.0284(3) 0.0157(3) 0.0059(2) 0.0016(2) -0.0001(2)

loop_
_atom_type_symbol
_atom_type_description
_atom_type_scat_dispersion_real
_atom_type_scat_dispersion_imag
_atom_type_scat_source
C C 0.0033 0.0016 'International Tables Vol C Tables 4.2.6.8 and 6.1.1.4'
H H 0.0000 0.0000 'International Tables Vol C Tables 4.2.6.8 and 6.1.1.4'
N N 0.0061 0.0033 'International Tables Vol C Tables 4.2.6.8 and 6.1.1.4'
O O 0.0106 0.0060 'International Tables Vol C Tables 4.2.6.8 and 6.1.1.4'

loop_
_geom_angle_atom_site_label_1
_geom_angle_atom_site_label_2
_geom_angle_atom_site_label_3
_geom_angle
C2 C1 C6 122.93(8)
C2 C1 C7 107.85(7)
C6 C1 C7 129.21(8)
C1 C2 C3 121.80(8)
C1 C2 C8 109.28(7)
C3 C2 C8 128.87(8)
C2 C3 C4 115.30(8)
C2 C3 C9 123.83(8)
C4 C3 C9 120.86(8)
C5 C4 C3 122.87(9)
C5 C4 H4 119.5(9)
C3 C4 H4 117.6(9)
C4 C5 C6 121.72(9)
C4 C5 H5 120.2(10)
C6 C5 H5 118.1(10)
C5 C6 C1 115.38(8)
C5 C6 C10 121.31(9)
C1 C6 C10 123.31(9)
O1 C7 O2 121.35(9)
O1 C7 C1 130.08(9)
O2 C7 C1 108.57(7)
O3 C8 O2 108.48(7)
O3 C8 C2 111.15(7)
O2 C8 C2 103.00(6)
O3 C8 C11 110.46(7)
O2 C8 C11 107.80(7)
C2 C8 C11 115.44(7)
C3 C9 H3A 113.0(10)
C3 C9 H3B 111.2(10)
H3A C9 H3B 105.0(14)
C3 C9 H3C 110.5(10)
H3A C9 H3C 107.9(14)
H3B C9 H3C 108.9(14)
C6 C10 H10A 109.5
C6 C10 H10B 109.5
H10A C10 H10B 109.5
C6 C10 H10C 109.5
H10A C10 H10C 109.5
H10B C10 H10C 109.5
C6 C10 H10D 109.5
H10A C10 H10D 141.1
H10B C10 H10D 56.3
H10C C10 H10D 56.3
C6 C10 H10E 109.5
H10A C10 H10E 56.3
H10B C10 H10E 141.1
H10C C10 H10E 56.3
H10D C10 H10E 109.5
C6 C10 H10F 109.5
H10A C10 H10F 56.3
H10B C10 H10F 56.3
H10C C10 H10F 141.1
H10D C10 H10F 109.5
H10E C10 H10F 109.5
N1 C11 C8 109.68(7)
N1 C11 H11A 112.6(8)
C8 C11 H11A 109.9(8)
N1 C11 H11B 109.4(8)
C8 C11 H11B 107.1(8)
H11A C11 H11B 108.0(11)
N1 C12 C13 111.93(7)
N1 C12 H12A 109.7(8)
C13 C12 H12A 111.3(8)
N1 C12 H12B 107.5(9)
C13 C12 H12B 109.3(9)
H12A C12 H12B 106.9(12)
C14 C13 C18 118.94(8)
C14 C13 C12 121.55(8)
C18 C13 C12 119.50(8)
C13 C14 C15 120.36(8)
C13 C14 H14 120.9(9)
C15 C14 H14 118.7(9)
C16 C15 C14 120.24(9)
C16 C15 H15 119.4(9)
C14 C15 H15 120.3(9)
C15 C16 C17 119.83(9)
C15 C16 H16 118.1(9)
C17 C16 H16 122.1(9)
C18 C17 C16 119.92(9)
C18 C17 H17 119.1(10)
C16 C17 H17 120.9(10)
C17 C18 C13 120.70(9)
C17 C18 H18 119.9(9)
C13 C18 H18 119.4(9)
N1 C19 H19A 109.9(8)
N1 C19 H19B 108.7(9)
H19A C19 H19B 110.5(12)
N1 C19 H19C 109.4(9)
H19A C19 H19C 108.9(12)
H19B C19 H19C 109.4(12)
C11 N1 C19 111.92(7)
C11 N1 C12 111.92(7)
C19 N1 C12 110.02(7)
C7 O2 C8 111.28(7)
C8 O3 H3 103.4(11)

loop_
_geom_bond_atom_site_label_1
_geom_bond_atom_site_label_2
_geom_bond_distance
C1 C2 1.3909(12)
C1 C6 1.3977(12)
C1 C7 1.4771(13)
C2 C3 1.3960(12)
C2 C8 1.5078(12)
C3 C4 1.3991(13)
C3 C9 1.5039(14)
C4 C5 1.3935(14)
C4 H4 0.989(16)
C5 C6 1.3953(14)
C5 H5 0.974(17)
C6 C10 1.5024(14)
C7 O1 1.2099(11)
C7 O2 1.3581(11)
C8 O3 1.3833(11)
C8 O2 1.4774(11)
C8 C11 1.5356(12)
C9 H3A 0.968(18)
C9 H3B 0.983(18)
C9 H3C 0.985(18)
C10 H10A 0.9600
C10 H10B 0.9600
C10 H10C 0.9600
C10 H10D 0.9600
C10 H10E 0.9600
C10 H10F 0.9600
C11 N1 1.4670(11)
C11 H11A 0.997(14)
C11 H11B 0.994(14)
C12 N1 1.4802(12)
C12 C13 1.5078(13)
C12 H12A 0.996(14)
C12 H12B 0.997(15)
C13 C14 1.3936(13)
C13 C18 1.3953(13)
C14 C15 1.3940(13)
C14 H14 0.993(15)
C15 C16 1.3843(14)
C15 H15 0.959(16)
C16 C17 1.3921(15)
C16 H16 0.999(16)
C17 C18 1.3887(14)
C17 H17 0.967(16)
C18 H18 0.992(16)
C19 N1 1.4692(12)
C19 H19A 1.043(15)
C19 H19B 1.006(16)
C19 H19C 1.004(15)
O3 H3 0.831(17)

loop_
_geom_hbond_atom_site_label_D
_geom_hbond_atom_site_label_H
_geom_hbond_atom_site_label_A
_geom_hbond_distance_DH
_geom_hbond_distance_HA
_geom_hbond_distance_DA
_geom_hbond_angle_DHA
O3 H3 N1 0.831(17) 2.059(16) 2.6577(10) 128.5(14)
C19 H19C O2 1.004(15) 2.464(15) 3.1586(12) 125.9(11)

loop_
_geom_torsion_atom_site_label_1
_geom_torsion_atom_site_label_2
_geom_torsion_atom_site_label_3
_geom_torsion_atom_site_label_4
_geom_torsion
C6 C1 C2 C3 -1.10(13)
C7 C1 C2 C3 177.70(8)
C6 C1 C2 C8 -178.90(8)
C7 C1 C2 C8 -0.11(9)
C1 C2 C3 C4 0.13(12)
C8 C2 C3 C4 177.47(8)
C1 C2 C3 C9 -178.66(9)
C8 C2 C3 C9 -1.32(15)
C2 C3 C4 C5 0.50(14)
C9 C3 C4 C5 179.32(9)
C3 C4 C5 C6 -0.20(16)
C4 C5 C6 C1 -0.71(14)
C4 C5 C6 C10 178.92(10)
C2 C1 C6 C5 1.35(13)
C7 C1 C6 C5 -177.17(9)
C2 C1 C6 C10 -178.27(10)
C7 C1 C6 C10 3.20(16)
C2 C1 C7 O1 -179.86(10)
C6 C1 C7 O1 -1.16(16)
C2 C1 C7 O2 0.58(10)
C6 C1 C7 O2 179.28(9)
C1 C2 C8 O3 115.63(8)
C3 C2 C8 O3 -61.97(11)
C1 C2 C8 O2 -0.35(9)
C3 C2 C8 O2 -177.96(8)
C1 C2 C8 C11 -117.57(8)
C3 C2 C8 C11 64.83(12)
O3 C8 C11 N1 -37.52(9)
O2 C8 C11 N1 80.85(8)
C2 C8 C11 N1 -164.66(7)
N1 C12 C13 C14 105.41(10)
N1 C12 C13 C18 -73.02(11)
C18 C13 C14 C15 1.05(13)
C12 C13 C14 C15 -177.39(8)
C13 C14 C15 C16 -0.15(14)
C14 C15 C16 C17 -0.78(15)
C15 C16 C17 C18 0.79(16)
C16 C17 C18 C13 0.13(16)
C14 C13 C18 C17 -1.05(14)
C12 C13 C18 C17 177.43(9)
C8 C11 N1 C19 -90.72(9)
C8 C11 N1 C12 145.25(7)
C13 C12 N1 C11 -68.04(10)
C13 C12 N1 C19 166.88(8)
O1 C7 O2 C8 179.56(8)
C1 C7 O2 C8 -0.83(9)
O3 C8 O2 C7 -117.14(8)
C2 C8 O2 C7 0.74(9)
C11 C8 O2 C7 123.23(8)
